data_4105104
loop_
_publ_author_name
'Michael T. Mock'
'Robert G. Potter'
'Donald M. Camaioni'
'Jun Li'
'William G. Dougherty'
'W. Scott Kassel'
'Brendan Twamley'
'Daniel L. DuBois'

_publ_section_title
;
 Thermodynamic Studies and Hydride Transfer Reactions from a Rhodium
 Complex to BX3 Compounds
;
_journal_name_full 'Journal of the American Chemical Society'
_journal_page_first 14454
_journal_page_last 14465
_journal_paper_doi 10.1021/ja905287q
_journal_volume 131
_journal_year 2009
_chemical_formula_sum 'C6 H18 B0.5 P2 Rh0.5'
_chemical_formula_weight 209.00
_chemical_name_systematic
; 
 ? 
;
_space_group_IT_number 13
_symmetry_cell_setting monoclinic
_symmetry_space_group_name_Hall '-P 2yac'
_symmetry_space_group_name_H-M 'P 1 2/n 1'
_atom_sites_solution_hydrogens geom
_atom_sites_solution_primary direct
_atom_sites_solution_secondary difmap
_audit_creation_method SHELXL-97
_cell_angle_alpha 90.00
_cell_angle_beta 112.7620(10)
_cell_angle_gamma 90.00
_cell_formula_units_Z 4
_cell_length_a 10.44540(10)
_cell_length_b 9.1995(2)
_cell_length_c 11.4117(2)
_cell_measurement_reflns_used 3808
_cell_measurement_temperature 100(2)
_cell_measurement_theta_max 67.07
_cell_measurement_theta_min 4.81
_cell_volume 1011.18(3)
_computing_cell_refinement 'Bruker SAINT'
_computing_data_collection 'Bruker APEX2'
_computing_data_reduction 'Bruker SAINT'
_computing_molecular_graphics 'Bruker SHELXTL'
_computing_publication_material 'Bruker SHELXTL'
_computing_structure_refinement 'SHELXL-97 (Sheldrick, 2008)'
_computing_structure_solution 'SHELXS-97 (Sheldrick, 2008)'
_diffrn_ambient_temperature 100(2)
_diffrn_measured_fraction_theta_full 0.996
_diffrn_measured_fraction_theta_max 0.991
_diffrn_measurement_device_type 'Bruker APEX-II CCD'
_diffrn_measurement_method '\f and \w scans'
_diffrn_radiation_monochromator graphite
_diffrn_radiation_source 'fine-focus sealed tube'
_diffrn_radiation_type CuK\a
_diffrn_radiation_wavelength 1.54178
_diffrn_reflns_av_R_equivalents 0.0350
_diffrn_reflns_av_sigmaI/netI 0.0279
_diffrn_reflns_limit_h_max 12
_diffrn_reflns_limit_h_min -12
_diffrn_reflns_limit_k_max 9
_diffrn_reflns_limit_k_min -11
_diffrn_reflns_limit_l_max 12
_diffrn_reflns_limit_l_min -13
_diffrn_reflns_number 8776
_diffrn_reflns_theta_full 67.00
_diffrn_reflns_theta_max 68.00
_diffrn_reflns_theta_min 4.81
_exptl_absorpt_coefficient_mu 9.685
_exptl_absorpt_correction_T_max 0.5806
_exptl_absorpt_correction_T_min 0.5226
_exptl_absorpt_correction_type multi-scan
_exptl_absorpt_process_details SADABS
_exptl_crystal_colour yellow
_exptl_crystal_density_diffrn 1.373
_exptl_crystal_description block
_exptl_crystal_F_000 436
_exptl_crystal_size_max 0.08
_exptl_crystal_size_mid 0.07
_exptl_crystal_size_min 0.06
_refine_diff_density_max 0.962
_refine_diff_density_min -0.520
_refine_diff_density_rms 0.071
_refine_ls_extinction_method none
_refine_ls_goodness_of_fit_ref 1.047
_refine_ls_hydrogen_treatment mixed
_refine_ls_matrix_type full
_refine_ls_number_parameters 166
_refine_ls_number_reflns 1835
_refine_ls_number_restraints 1
_refine_ls_restrained_S_all 1.046
_refine_ls_R_factor_all 0.0361
_refine_ls_R_factor_gt 0.0308
_refine_ls_shift/su_max 0.000
_refine_ls_shift/su_mean 0.000
_refine_ls_structure_factor_coef Fsqd
_refine_ls_weighting_details 'calc w=1/[\s^2^(Fo^2^)+(0.0423P)^2^+1.0452P] where P=(Fo^2^+2Fc^2^)/3'
_refine_ls_weighting_scheme calc
_refine_ls_wR_factor_gt 0.0784
_refine_ls_wR_factor_ref 0.0824
_reflns_number_gt 1617
_reflns_number_total 1835
_reflns_threshold_expression >2sigma(I)
_cod_data_source_file ja905287q_si_001.cif
_cod_data_source_block pnl011a
_cod_original_formula_sum 'C6 H18 B0.50 P2 Rh0.50'
_cod_database_code 4105104

loop_
_symmetry_equiv_pos_as_xyz
'x, y, z'
'-x+1/2, y, -z+1/2'
'-x, -y, -z'
'x-1/2, -y, z-1/2'

loop_
_atom_site_label
_atom_site_type_symbol
_atom_site_fract_x
_atom_site_fract_y
_atom_site_fract_z
_atom_site_U_iso_or_equiv
_atom_site_adp_type
_atom_site_occupancy
_atom_site_symmetry_multiplicity
_atom_site_calc_flag
_atom_site_refinement_flags
_atom_site_disorder_group
B1 B 0.2500 -0.2010(11) 0.7500 0.087(3) Uani 1 2 d SD .
HB1 H 0.227(7) -0.269(6) 0.672(5) 0.13(2) Uiso 1 1 d D .
HB2 H 0.170(5) -0.129(5) 0.738(6) 0.11(2) Uiso 1 1 d D .
Rh1 Rh 0.2500 -0.33935(9) 0.2500 0.02176(19) Uani 0.7233(16) 2 d SP 1
P1 P 0.09971(18) -0.50516(19) 0.27253(17) 0.0245(4) Uani 0.7233(16) 1 d P 1
P2 P 0.10289(17) -0.17366(19) 0.28102(16) 0.0251(4) Uani 0.7233(16) 1 d P 1
C1 C 0.1513(4) -0.6015(5) 0.4246(4) 0.0311(9) Uani 0.7233(16) 1 d P 1
H1A H 0.0777 -0.6692 0.4215 0.047 Uiso 0.7233(16) 1 calc PR 1
H1B H 0.1667 -0.5311 0.4932 0.047 Uiso 0.7233(16) 1 calc PR 1
H1C H 0.2372 -0.6557 0.4405 0.047 Uiso 0.7233(16) 1 calc PR 1
C2 C 0.0368(7) -0.6561(9) 0.1606(7) 0.0351(17) Uani 0.7233(16) 1 d P 1
H2A H -0.0265 -0.7164 0.1847 0.053 Uiso 0.7233(16) 1 calc PR 1
H2B H 0.1157 -0.7150 0.1625 0.053 Uiso 0.7233(16) 1 calc PR 1
H2C H -0.0126 -0.6177 0.0747 0.053 Uiso 0.7233(16) 1 calc PR 1
C3 C -0.0602(5) -0.4134(8) 0.2650(5) 0.0284(11) Uani 0.7233(16) 1 d P 1
H3A H -0.1221 -0.3947 0.1754 0.034 Uiso 0.7233(16) 1 calc PR 1
H3B H -0.1105 -0.4752 0.3041 0.034 Uiso 0.7233(16) 1 calc PR 1
C4 C -0.0177(4) -0.2689(5) 0.3380(4) 0.0291(9) Uani 0.7233(16) 1 d P 1
H4A H 0.0283 -0.2879 0.4303 0.035 Uiso 0.7233(16) 1 calc PR 1
H4B H -0.1008 -0.2081 0.3229 0.035 Uiso 0.7233(16) 1 calc PR 1
C5 C 0.1652(4) -0.0260(4) 0.3933(4) 0.0305(9) Uani 0.7233(16) 1 d P 1
H5A H 0.0863 0.0323 0.3924 0.046 Uiso 0.7233(16) 1 calc PR 1
H5B H 0.2282 0.0353 0.3697 0.046 Uiso 0.7233(16) 1 calc PR 1
H5C H 0.2149 -0.0655 0.4787 0.046 Uiso 0.7233(16) 1 calc PR 1
C6 C -0.0175(7) -0.0859(11) 0.1384(8) 0.0370(18) Uani 0.7233(16) 1 d P 1
H6A H -0.0784 -0.0203 0.1610 0.055 Uiso 0.7233(16) 1 calc PR 1
H6B H -0.0738 -0.1599 0.0790 0.055 Uiso 0.7233(16) 1 calc PR 1
H6C H 0.0346 -0.0301 0.0984 0.055 Uiso 0.7233(16) 1 calc PR 1
Rh1' Rh 0.2500 -0.4017(2) 0.2500 0.02176(19) Uani 0.2767(16) 2 d SP 2
P1' P 0.0966(4) -0.5681(5) 0.2662(4) 0.0228(9) Uani 0.2767(16) 1 d P 2
P2' P 0.1009(4) -0.2358(5) 0.2778(4) 0.0223(9) Uani 0.2767(16) 1 d P 2
C1' C 0.1467(13) -0.7379(12) 0.3667(12) 0.042(3) Uani 0.2767(16) 1 d P 2
H1'A H 0.0628 -0.7919 0.3584 0.062 Uiso 0.2767(16) 1 calc PR 2
H1'B H 0.1976 -0.7111 0.4558 0.062 Uiso 0.2767(16) 1 calc PR 2
H1'C H 0.2058 -0.7990 0.3379 0.062 Uiso 0.2767(16) 1 calc PR 2
C2' C -0.0119(17) -0.6528(18) 0.1183(18) 0.029(4) Uani 0.2767(16) 1 d P 2
H2'A H -0.0744 -0.7225 0.1340 0.044 Uiso 0.2767(16) 1 calc PR 2
H2'B H 0.0465 -0.7037 0.0819 0.044 Uiso 0.2767(16) 1 calc PR 2
H2'C H -0.0668 -0.5782 0.0587 0.044 Uiso 0.2767(16) 1 calc PR 2
C3' C -0.0306(14) -0.4814(17) 0.3164(15) 0.039(3) Uani 0.2767(16) 1 d P 2
H3'A H -0.1180 -0.5381 0.2841 0.047 Uiso 0.2767(16) 1 calc PR 2
H3'B H 0.0046 -0.4808 0.4104 0.047 Uiso 0.2767(16) 1 calc PR 2
C4' C -0.0586(14) -0.3330(19) 0.2693(18) 0.041(4) Uani 0.2767(16) 1 d P 2
H4'A H -0.1016 -0.2791 0.3199 0.049 Uiso 0.2767(16) 1 calc PR 2
H4'B H -0.1260 -0.3347 0.1800 0.049 Uiso 0.2767(16) 1 calc PR 2
C5' C 0.1537(15) -0.1477(15) 0.4295(13) 0.051(3) Uani 0.2767(16) 1 d P 2
H5'A H 0.0807 -0.0805 0.4292 0.076 Uiso 0.2767(16) 1 calc PR 2
H5'B H 0.2397 -0.0935 0.4462 0.076 Uiso 0.2767(16) 1 calc PR 2
H5'C H 0.1693 -0.2210 0.4960 0.076 Uiso 0.2767(16) 1 calc PR 2
C6' C 0.0340(16) -0.090(2) 0.162(2) 0.032(4) Uani 0.2767(16) 1 d P 2
H6'A H -0.0280 -0.0277 0.1866 0.048 Uiso 0.2767(16) 1 calc PR 2
H6'B H -0.0174 -0.1311 0.0779 0.048 Uiso 0.2767(16) 1 calc PR 2
H6'C H 0.1116 -0.0312 0.1601 0.048 Uiso 0.2767(16) 1 calc PR 2

loop_
_atom_site_aniso_label
_atom_site_aniso_U_11
_atom_site_aniso_U_22
_atom_site_aniso_U_33
_atom_site_aniso_U_23
_atom_site_aniso_U_13
_atom_site_aniso_U_12
B1 0.061(5) 0.078(6) 0.157(10) 0.000 0.082(6) 0.000
Rh1 0.02034(19) 0.0270(4) 0.02107(19) 0.000 0.01151(14) 0.000
P1 0.0241(6) 0.0307(9) 0.0214(6) -0.0005(7) 0.0117(4) -0.0015(7)
P2 0.0251(6) 0.0307(8) 0.0217(6) 0.0003(8) 0.0112(5) 0.0027(8)
C1 0.031(2) 0.043(2) 0.0224(19) 0.0065(16) 0.0132(17) -0.0010(17)
C2 0.028(4) 0.050(3) 0.028(4) -0.006(3) 0.012(3) -0.011(3)
C3 0.023(2) 0.039(3) 0.024(2) 0.005(3) 0.0103(18) 0.001(3)
C4 0.025(2) 0.040(3) 0.025(2) -0.0070(19) 0.0129(17) -0.0031(18)
C5 0.032(2) 0.032(2) 0.026(2) -0.0029(16) 0.0104(17) 0.0028(17)
C6 0.030(4) 0.056(3) 0.021(3) 0.006(2) 0.006(3) 0.005(4)
Rh1' 0.02034(19) 0.0270(4) 0.02107(19) 0.000 0.01151(14) 0.000
P1' 0.0171(14) 0.030(2) 0.0235(16) 0.0067(19) 0.0103(11) 0.0040(18)
P2' 0.0209(15) 0.027(2) 0.0162(14) 0.0042(17) 0.0038(10) 0.0035(17)
C1' 0.048(7) 0.033(6) 0.048(7) 0.009(5) 0.023(6) 0.006(5)
C2' 0.027(9) 0.018(5) 0.044(12) -0.012(7) 0.014(8) -0.006(6)
C3' 0.038(7) 0.044(8) 0.042(8) -0.025(6) 0.025(7) -0.011(6)
C4' 0.023(6) 0.036(8) 0.075(12) 0.023(10) 0.033(7) 0.010(7)
C5' 0.051(8) 0.058(8) 0.042(7) -0.022(6) 0.016(6) 0.008(6)
C6' 0.026(10) 0.028(7) 0.043(12) -0.015(7) 0.015(9) -0.003(8)

loop_
_atom_type_symbol
_atom_type_description
_atom_type_scat_dispersion_real
_atom_type_scat_dispersion_imag
_atom_type_scat_source
C C 0.0181 0.0091 'International Tables Vol C Tables 4.2.6.8 and 6.1.1.4'
H H 0.0000 0.0000 'International Tables Vol C Tables 4.2.6.8 and 6.1.1.4'
B B 0.0090 0.0039 'International Tables Vol C Tables 4.2.6.8 and 6.1.1.4'
Rh Rh 0.0927 3.6045 'International Tables Vol C Tables 4.2.6.8 and 6.1.1.4'
P P 0.2955 0.4335 'International Tables Vol C Tables 4.2.6.8 and 6.1.1.4'

loop_
_geom_angle_atom_site_label_1
_geom_angle_atom_site_label_2
_geom_angle_atom_site_label_3
_geom_angle
_geom_angle_site_symmetry_1
_geom_angle_site_symmetry_3
HB1 B1 HB2 111(5) . .
P1 Rh1 P1 95.73(9) 2 .
P1 Rh1 P2 83.97(6) 2 2
P1 Rh1 P2 177.78(7) . 2
P1 Rh1 P2 177.78(7) 2 .
P1 Rh1 P2 83.97(6) . .
P2 Rh1 P2 96.41(9) 2 .
C2 P1 C1 100.9(3) . .
C2 P1 C3 103.9(3) . .
C1 P1 C3 101.2(2) . .
C2 P1 Rh1 120.5(3) . .
C1 P1 Rh1 117.91(16) . .
C3 P1 Rh1 109.9(2) . .
C5 P2 C6 103.6(3) . .
C5 P2 C4 102.4(2) . .
C6 P2 C4 101.3(3) . .
C5 P2 Rh1 122.10(15) . .
C6 P2 Rh1 115.6(3) . .
C4 P2 Rh1 109.20(17) . .
C4 C3 P1 107.6(3) . .
C3 C4 P2 108.2(3) . .
P1' Rh1' P1' 95.4(2) . 2
P1' Rh1' P2' 176.94(17) . 2
P1' Rh1' P2' 84.21(15) 2 2
P1' Rh1' P2' 84.21(15) . .
P1' Rh1' P2' 176.94(17) 2 .
P2' Rh1' P2' 96.3(2) 2 .
C2' P1' C3' 102.2(7) . .
C2' P1' C1' 97.9(7) . .
C3' P1' C1' 103.6(7) . .
C2' P1' Rh1' 115.0(7) . .
C3' P1' Rh1' 110.7(5) . .
C1' P1' Rh1' 124.6(4) . .
C5' P2' C6' 104.7(8) . .
C5' P2' C4' 101.7(8) . .
C6' P2' C4' 103.4(7) . .
C5' P2' Rh1' 117.6(5) . .
C6' P2' Rh1' 118.8(7) . .
C4' P2' Rh1' 108.4(6) . .
C4' C3' P1' 111.2(11) . .
C3' C4' P2' 112.6(10) . .

loop_
_geom_bond_atom_site_label_1
_geom_bond_atom_site_label_2
_geom_bond_distance
_geom_bond_site_symmetry_2
B1 HB1 1.04(4) .
B1 HB2 1.04(3) .
Rh1 P1 2.2737(17) 2
Rh1 P1 2.2737(17) .
Rh1 P2 2.2870(17) 2
Rh1 P2 2.2870(17) .
P1 C2 1.828(8) .
P1 C1 1.834(4) .
P1 C3 1.844(5) .
P2 C5 1.807(4) .
P2 C6 1.816(8) .
P2 C4 1.846(4) .
C3 C4 1.540(7) .
Rh1' P1' 2.274(4) .
Rh1' P1' 2.274(4) 2
Rh1' P2' 2.289(4) 2
Rh1' P2' 2.289(4) .
P1' C2' 1.806(18) .
P1' C3' 1.822(13) .
P1' C1' 1.888(12) .
P2' C5' 1.794(13) .
P2' C6' 1.82(2) .
P2' C4' 1.860(14) .
C3' C4' 1.454(18) .
